data_1008942
loop_
_publ_author_name
'Bertaut, F'
'Gondrand, M'

_publ_section_title
;
Etude des combinaisons d'oxydes de terres rares et de lithium du type T
Li O2
;
_journal_coden_ASTM COREAF
_journal_name_full
;
Comptes Rendus Hebdomadaires des Seances de l'Academie des Sciences
(1884 - 1965)
;
_journal_page_first 1135
_journal_page_last 1137
_journal_volume 255
_journal_year 1962
_chemical_formula_structural 'Dy Li O2'
_chemical_formula_sum 'Dy Li O2'
_chemical_name_systematic 'Dysprosium lithium oxide'
_space_group_IT_number 14
_symmetry_cell_setting monoclinic
_symmetry_Int_Tables_number 14
_symmetry_space_group_name_Hall '-P 2ybc'
_symmetry_space_group_name_H-M 'P 1 21/c 1'
_cell_angle_alpha 90
_cell_angle_beta 119.22
_cell_angle_gamma 90
_cell_formula_units_Z 4
_cell_length_a 6.215
_cell_length_b 6.17
_cell_length_c 6.3
_cell_volume 210.8
_cod_database_code 1008942

loop_
_symmetry_equiv_pos_as_xyz
x,y,z
-x,1/2+y,1/2-z
-x,-y,-z
x,1/2-y,1/2+z

loop_
_atom_site_label
_atom_site_type_symbol
_atom_site_symmetry_multiplicity
_atom_site_Wyckoff_symbol
_atom_site_fract_x
_atom_site_fract_y
_atom_site_fract_z
_atom_site_occupancy
_atom_site_attached_hydrogens
_atom_site_calc_flag
Li1 Li1+ 4 e 0.25 0.625 0. 1. 0 d
Dy1 Dy3+ 4 e 0.25 0.125 0. 1. 0 d
O1 O2- 4 e 0. 0.15 0.2 1. 0 d
O2 O2- 4 e 0.45 0.1 0.75 1. 0 d

loop_
_atom_type_symbol
_atom_type_oxidation_number
Li1+ 1.000
Dy3+ 3.000
O2- -2.000
